data_9012889
loop_
_publ_author_name
'Burnham, C. W.'

_publ_section_title
;
 The crystal structure of pyroxferroite from Mare Tranquillitatis
;
_journal_name_full 'Proceedings of the Second Lunar Science Conference'
_journal_page_first 47
_journal_page_last 57
_journal_volume 1
_journal_year 1971
_chemical_compound_source 'Apollo 11 microgabbro sample 10047, Mare Tranquillitatis, Moon'
_chemical_formula_sum 'Ca0.94 Fe6.06 O21 Si7'
_chemical_name_mineral Pyroxferroite
_space_group_IT_number 2
_symmetry_space_group_name_Hall '-P 1'
_symmetry_space_group_name_H-M 'P -1'
_cell_angle_alpha 114.267
_cell_angle_beta 82.684
_cell_angle_gamma 94.576
_cell_length_a 6.6213
_cell_length_b 7.5506
_cell_length_c 17.3806
_cell_formula_units_Z 2
_cell_volume 785.349
_database_code_amcsd 0015363
_exptl_crystal_density_diffrn 3.843
_cod_original_formula_sum 'Fe6.06 Ca.94 Si7 O21'
_cod_database_code 9012889

loop_
_space_group_symop_operation_xyz
x,y,z
-x,-y,-z

loop_
_atom_site_label
_atom_site_fract_x
_atom_site_fract_y
_atom_site_fract_z
_atom_site_occupancy
_atom_site_U_iso_or_equiv
FeM1 0.04310 0.45910 0.39530 1.00000 0.00811
FeM2 0.16040 0.33600 0.18870 0.92000 0.00760
CaM2 0.16040 0.33600 0.18870 0.08000 0.00760
FeM3 0.06630 0.43410 0.89630 1.00000 0.00836
FeM4 0.16260 0.30980 0.69450 0.96000 0.00925
CaM4 0.16260 0.30980 0.69450 0.04000 0.00925
FeM5 0.27100 0.22180 0.98920 0.72000 0.01558
CaM5 0.27100 0.22180 0.98920 0.28000 0.01558
FeM6 0.80860 0.83080 0.51700 0.81000 0.01887
CaM6 0.80860 0.83080 0.51700 0.19000 0.01887
FeM7 0.62260 0.86380 0.71110 0.65000 0.01418
CaM7 0.62260 0.86380 0.71110 0.35000 0.01418
Si1 0.24310 0.85510 0.56610 1.00000 0.00570
Si2 0.12620 0.95780 0.75000 1.00000 0.00532
Si3 0.32510 0.75440 0.83990 1.00000 0.00519
Si4 0.78430 0.13360 0.96730 1.00000 0.00557
Si5 0.58120 0.34190 0.87860 1.00000 0.00443
Si6 0.68200 0.23810 0.68840 1.00000 0.00747
Si7 0.49100 0.41190 0.58870 1.00000 0.00671
O-A1 0.05630 0.70040 0.52970 1.00000 0.00861
O-A2 0.06330 0.19600 0.27300 1.00000 0.00798
O-A3 0.15340 0.58170 0.81230 1.00000 0.00785
O-A4 0.03380 0.70690 0.01830 1.00000 0.00874
O-A5 0.24070 0.49380 0.10610 1.00000 0.00697
O-A6 0.13200 0.60770 0.30510 1.00000 0.00912
O-A7 0.34810 0.41670 0.39630 1.00000 0.00925
O-A8 0.25030 0.44170 0.59420 1.00000 0.01077
O-B1 0.17830 0.06280 0.57240 1.00000 0.01241
O-B2 0.07440 0.18200 0.77870 1.00000 0.00950
O-B3 0.54600 0.70600 0.79070 1.00000 0.01874
O-B4 0.84080 0.91000 0.92450 1.00000 0.01317
O-B5 0.35610 0.40660 0.92000 1.00000 0.01077
O-B6 0.73500 0.01640 0.63070 1.00000 0.01178
O-C1 0.28780 0.88660 0.66210 1.00000 0.00811
O-C2 0.25010 0.93670 0.82140 1.00000 0.01355
O-C3 0.34220 0.84450 0.94170 1.00000 0.01127
O-C4 0.62250 0.18030 0.91480 1.00000 0.01089
O-C5 0.58800 0.21960 0.77630 1.00000 0.00747
O-C6 0.49160 0.31460 0.65840 1.00000 0.00975
O-C7 0.54650 0.23170 0.49600 1.00000 0.01001

loop_
_cod_related_entry_id
_cod_related_entry_database
_cod_related_entry_code
1 AMCSD 0015363
